data_2209328
loop_
_publ_author_name
'Afroza Banu'
'G. M. Golzar Hossain'

_publ_section_title
;
 A new polymorph of sulfanilic acid monohydrate
;
_journal_coeditor_code TK2027
_journal_issue 6
_journal_name_full 'Acta Crystallographica Section E'
_journal_page_first o2252
_journal_page_last o2253
_journal_paper_doi 10.1107/S1600536806016060
_journal_volume 62
_journal_year 2006
_chemical_formula_iupac 'C6 H7 N O3 S, H2 O'
_chemical_formula_moiety 'C6 H7 N O3 S, H2 O'
_chemical_formula_sum 'C6 H9 N O4 S'
_chemical_formula_weight 191.20
_chemical_name_common 'Sulfanilic acid monohydrate'
_chemical_name_systematic
;
sulfanilic acid monohydrate
;
_space_group_IT_number 19
_symmetry_cell_setting orthorhombic
_symmetry_space_group_name_Hall 'P 2ac 2ab'
_symmetry_space_group_name_H-M 'P 21 21 21'
_atom_sites_solution_hydrogens geom
_atom_sites_solution_primary direct
_atom_sites_solution_secondary difmap
_cell_angle_alpha 90
_cell_angle_beta 90
_cell_angle_gamma 90
_cell_formula_units_Z 4
_cell_length_a 6.1630(6)
_cell_length_b 6.9607(5)
_cell_length_c 18.3251(10)
_cell_measurement_reflns_used 957
_cell_measurement_temperature 150(2)
_cell_measurement_theta_max 26.3
_cell_measurement_theta_min 2.9
_cell_volume 786.12(10)
_computing_cell_refinement 'CAD-4 EXPRESS'
_computing_data_collection 'CAD-4 EXPRESS (Enraf--Nonius, 1992)'
_computing_data_reduction 'CAD-4 Processing Program (Hursthouse, 1976)'
_computing_molecular_graphics 'ORTEP-3 for Windows (Farrugia, 1997)'
_computing_publication_material 'WinGX (Farrugia, 1999)'
_computing_structure_refinement 'SHELXL97 (Sheldrick, 1997)'
_computing_structure_solution 'SHELXS97 (Sheldrick, 1990)'
_diffrn_ambient_temperature 150(2)
_diffrn_measured_fraction_theta_full 0.991
_diffrn_measured_fraction_theta_max 0.991
_diffrn_measurement_device_type 'Enraf--Nonius CAD-4'
_diffrn_measurement_method \w/\q
_diffrn_radiation_monochromator graphite
_diffrn_radiation_source 'fine-focus sealed tube'
_diffrn_radiation_type MoK\a
_diffrn_radiation_wavelength 0.71073
_diffrn_reflns_av_R_equivalents 0.024
_diffrn_reflns_av_sigmaI/netI 0.037
_diffrn_reflns_limit_h_max 0
_diffrn_reflns_limit_h_min -7
_diffrn_reflns_limit_k_max 2
_diffrn_reflns_limit_k_min -8
_diffrn_reflns_limit_l_max 22
_diffrn_reflns_limit_l_min -22
_diffrn_reflns_number 3
_diffrn_reflns_theta_full 26.3
_diffrn_reflns_theta_max 26.3
_diffrn_reflns_theta_min 2.2
_diffrn_standards_decay_% 0
_diffrn_standards_interval_count 134
_diffrn_standards_number 1534
_exptl_absorpt_coefficient_mu 0.385
_exptl_absorpt_correction_T_max 0.927
_exptl_absorpt_correction_T_min 0.910
_exptl_absorpt_correction_type refdelf
_exptl_absorpt_process_details '(Walker & Stuart, 1983)'
_exptl_crystal_colour 'pale yellow'
_exptl_crystal_density_diffrn 1.616
_exptl_crystal_density_method 'not measured'
_exptl_crystal_description block
_exptl_crystal_F_000 400
_exptl_crystal_size_max 0.25
_exptl_crystal_size_mid 0.22
_exptl_crystal_size_min 0.20
_refine_diff_density_max 0.31
_refine_diff_density_min -0.29
_refine_ls_abs_structure_details 'Flack (1983)'
_refine_ls_extinction_method none
_refine_ls_goodness_of_fit_ref 1.04
_refine_ls_hydrogen_treatment mixed
_refine_ls_matrix_type full
_refine_ls_number_parameters 114
_refine_ls_number_reflns 957
_refine_ls_number_restraints 5
_refine_ls_restrained_S_all 1.07
_refine_ls_R_factor_all 0.047
_refine_ls_R_factor_gt 0.035
_refine_ls_shift/su_max 0.001
_refine_ls_shift/su_mean 0.000
_refine_ls_structure_factor_coef Fsqd
_refine_ls_weighting_details 'calc w=  1/[\s^2^(Fo^2^)+(0.0544P)^2^+0.1313P] where P=(Fo^2^+2Fc^2^)/3'
_refine_ls_weighting_scheme calc
_refine_ls_wR_factor_gt 0.087
_refine_ls_wR_factor_ref 0.092
_reflns_number_gt 793
_reflns_number_total 957
_reflns_threshold_expression I>2\s(I)
_cod_data_source_file tk2027.cif
_cod_data_source_block I
_cod_database_code 2209328
_cod_database_fobs_code 2209328

loop_
_symmetry_equiv_pos_as_xyz
'x, y, z'
'-x+1/2, -y, z+1/2'
'-x, y+1/2, -z+1/2'
'x+1/2, -y+1/2, -z'

loop_
_atom_site_type_symbol
_atom_site_label
_atom_site_fract_x
_atom_site_fract_y
_atom_site_fract_z
_atom_site_U_iso_or_equiv
_atom_site_adp_type
_atom_site_calc_flag
_atom_site_refinement_flags
_atom_site_occupancy
S S1 -0.01053(14) 0.48483(12) 0.63841(4) 0.0291(2) Uani d . 1
O O1 0.2228(4) 0.5066(5) 0.63447(13) 0.0463(7) Uani d . 1
O O2 -0.1130(5) 0.6505(4) 0.67294(13) 0.0386(7) Uani d . 1
O O3 -0.0795(5) 0.3055(4) 0.67078(13) 0.0428(7) Uani d . 1
O O4 0.0515(4) 0.6429(5) 0.25576(15) 0.0663(11) Uani d D 1
N N1 -0.3138(4) 0.5290(4) 0.32896(13) 0.0307(7) Uani d D 1
C C1 -0.1055(5) 0.4873(4) 0.54710(15) 0.0252(7) Uani d . 1
C C2 -0.3124(6) 0.5482(5) 0.53154(17) 0.0303(8) Uani d . 1
H H2 -0.4084 0.5827 0.5699 0.036 Uiso calc R 1
C C3 -0.3807(6) 0.5591(5) 0.45936(17) 0.0307(8) Uani d . 1
H H3 -0.5234 0.6011 0.4480 0.037 Uiso calc R 1
C C4 -0.2392(5) 0.5081(5) 0.40465(16) 0.0273(7) Uani d . 1
C C5 -0.0359(6) 0.4401(5) 0.41925(16) 0.0304(8) Uani d . 1
H H5 0.0554 0.4006 0.3803 0.036 Uiso calc R 1
C C6 0.0381(4) 0.4282(4) 0.49055(13) 0.0299(8) Uani d . 1
H H6 0.1797 0.3823 0.5013 0.036 Uiso calc R 1
H H1A -0.3781 0.4113 0.3158 0.053(13) Uiso d RD 1
H H1B -0.1976 0.5436 0.2970 0.041(11) Uiso d RD 1
H H1C -0.4142 0.6317 0.3197 0.059(14) Uiso d RD 1
H H4A 0.1434 0.6163 0.2156 0.12(2) Uiso d RD 1
H H4B 0.1615 0.7184 0.2777 0.15(3) Uiso d RD 1

loop_
_atom_site_aniso_label
_atom_site_aniso_U_11
_atom_site_aniso_U_22
_atom_site_aniso_U_33
_atom_site_aniso_U_12
_atom_site_aniso_U_13
_atom_site_aniso_U_23
S1 0.0329(4) 0.0347(4) 0.0195(3) 0.0022(5) -0.0003(3) 0.0014(4)
O1 0.0293(13) 0.079(2) 0.0311(12) -0.0029(16) -0.0032(10) 0.0047(17)
O2 0.0500(18) 0.0387(13) 0.0270(12) 0.0017(14) 0.0012(14) -0.0070(11)
O3 0.0549(19) 0.0419(14) 0.0315(13) 0.0020(14) 0.0023(15) 0.0098(11)
O4 0.052(2) 0.096(3) 0.0513(16) -0.025(2) 0.0144(17) -0.0228(18)
N1 0.0376(16) 0.0327(16) 0.0217(12) -0.0033(15) -0.0041(13) 0.0000(12)
C1 0.0299(16) 0.0241(15) 0.0216(13) -0.0018(18) 0.0004(12) 0.0007(13)
C2 0.0306(18) 0.0334(18) 0.0268(16) 0.0028(16) 0.0057(14) -0.0008(14)
C3 0.0296(19) 0.0331(17) 0.0294(16) 0.0016(16) -0.0019(14) -0.0002(14)
C4 0.0353(17) 0.0254(16) 0.0212(15) 0.0001(17) -0.0030(12) -0.0001(15)
C5 0.0321(19) 0.0353(17) 0.0237(14) 0.0036(15) 0.0054(15) -0.0067(13)
C6 0.031(2) 0.0305(16) 0.0284(15) 0.0041(15) 0.0018(15) -0.0026(13)

loop_
_atom_type_symbol
_atom_type_description
_atom_type_scat_dispersion_real
_atom_type_scat_dispersion_imag
_atom_type_scat_source
C C 0.0033 0.0000 'International Tables Vol C Tables 4.2.6.8 and 6.1.1.4'
H H 0.0000 0.0000 'International Tables Vol C Tables 4.2.6.8 and 6.1.1.4'
N N 0.0061 0.0000 'International Tables Vol C Tables 4.2.6.8 and 6.1.1.4'
O O 0.0106 0.0000 'International Tables Vol C Tables 4.2.6.8 and 6.1.1.4'
S S 0.1246 0.0000 'International Tables Vol C Tables 4.2.6.8 and 6.1.1.4'

loop_
_geom_angle_atom_site_label_1
_geom_angle_atom_site_label_2
_geom_angle_atom_site_label_3
_geom_angle
_geom_angle_publ_flag
O1 S1 O2 111.64(19) y
O1 S1 O3 113.77(19) y
O1 S1 C1 106.26(15) y
O2 S1 O3 112.15(15) y
O2 S1 C1 105.00(15) y
O3 S1 C1 107.36(15) y
H4A O4 H4B 90.5 ?
C4 N1 H1A 106.8 ?
C4 N1 H1B 111.4 ?
H1A N1 H1B 104.9 ?
C4 N1 H1C 116.3 ?
H1A N1 H1C 109.3 ?
H1B N1 H1C 107.6 ?
C2 C1 C6 121.0(3) ?
C2 C1 S1 120.4(2) ?
C6 C1 S1 118.6(2) ?
C1 C2 C3 119.7(3) ?
C1 C2 H2 120.2 ?
C3 C2 H2 120.2 ?
C4 C3 C2 119.2(3) ?
C4 C3 H3 120.4 ?
C2 C3 H3 120.4 ?
C5 C4 C3 121.9(3) ?
C5 C4 N1 120.4(3) ?
C3 C4 N1 117.7(3) ?
C4 C5 C6 120.5(3) ?
C4 C5 H5 119.8 ?
C6 C5 H5 119.8 ?
C5 C6 C1 117.7(3) ?
C5 C6 H6 121.2 ?
C1 C6 H6 121.2 ?

loop_
_geom_bond_atom_site_label_1
_geom_bond_atom_site_label_2
_geom_bond_distance
_geom_bond_publ_flag
S1 O1 1.448(3) y
S1 O2 1.459(3) y
S1 O3 1.446(3) y
S1 C1 1.773(3) y
O4 H4A 0.9476 ?
O4 H4B 0.9474 ?
N1 C4 1.468(4) y
N1 H1A 0.9415 ?
N1 H1B 0.9315 ?
N1 H1C 0.9606 ?
C1 C2 1.374(5) ?
C1 C6 1.424(4) ?
C2 C3 1.390(4) ?
C2 H2 0.9500 ?
C3 C4 1.376(5) ?
C3 H3 0.9500 ?
C4 C5 1.366(5) ?
C5 C6 1.386(4) ?
C5 H5 0.9500 ?
C6 H6 0.9500 ?

loop_
_geom_hbond_atom_site_label_D
_geom_hbond_atom_site_label_H
_geom_hbond_atom_site_label_A
_geom_hbond_site_symmetry_A
_geom_hbond_distance_DH
_geom_hbond_distance_HA
_geom_hbond_distance_DA
_geom_hbond_angle_DHA
O4 H4a O1 2_564 0.95 1.90 2.821(3) 163
O4 H4b O2 4_566 0.95 1.89 2.838(4) 175
N1 H1a O3 4_456 0.94 1.97 2.846(4) 154
N1 H1b O4 . 0.93 1.84 2.738(3) 160
N1 H1c O2 4_466 0.96 1.95 2.895(4) 166

loop_
_cod_related_entry_id
_cod_related_entry_database
_cod_related_entry_code
1 ChemSpider 21128092
